data_4515583
loop_
_publ_author_name
'Yu, Xiaying'
'You, Qing'
'Zhou, Xigeng'
'Zhang, Lixin'

_publ_section_title
;
 Isoprene Regioblock Copolymerization: Switching the Regioselectivity by
 the in Situ Ancillary Ligand Transmetalation of Active Yttrium Species
;
_journal_issue 5
_journal_name_full 'ACS Catalysis'
_journal_page_first 4465
_journal_paper_doi 10.1021/acscatal.8b00600
_journal_volume 8
_journal_year 2018
_chemical_formula_sum 'C72 H87 B N3 O2 Y'
_chemical_formula_weight 1126.16
_space_group_crystal_system monoclinic
_space_group_IT_number 14
_space_group_name_Hall '-P 2yn'
_space_group_name_H-M_alt 'P 1 21/n 1'
_atom_sites_solution_hydrogens geom
_audit_creation_method SHELXL-2014/7
_cell_angle_alpha 90
_cell_angle_beta 96.116(7)
_cell_angle_gamma 90
_cell_formula_units_Z 4
_cell_length_a 12.047(5)
_cell_length_b 17.640(7)
_cell_length_c 32.956(13)
_cell_measurement_reflns_used 6946
_cell_measurement_temperature 173(2)
_cell_measurement_theta_max 22.61
_cell_measurement_theta_min 2.19
_cell_volume 6964(5)
_computing_cell_refinement 'Bruker SAINT'
_computing_data_collection 'Bruker APEX2'
_computing_data_reduction 'Bruker SAINT'
_computing_molecular_graphics 'Bruker SHELXTL'
_computing_publication_material 'Bruker SHELXTL'
_computing_structure_refinement 'SHELXL-2014/7 (Sheldrick, 2014)'
_computing_structure_solution 'SHELXS-97 (Sheldrick 2008)'
_diffrn_ambient_temperature 173(2)
_diffrn_measured_fraction_theta_full 0.996
_diffrn_measured_fraction_theta_max 0.996
_diffrn_measurement_device_type 'Bruker APEX-II CCD'
_diffrn_measurement_method '\f and \w scans'
_diffrn_radiation_type MoK\a
_diffrn_radiation_wavelength 0.71073
_diffrn_reflns_av_R_equivalents 0.0698
_diffrn_reflns_av_unetI/netI 0.0774
_diffrn_reflns_Laue_measured_fraction_full 0.996
_diffrn_reflns_Laue_measured_fraction_max 0.996
_diffrn_reflns_limit_h_max 14
_diffrn_reflns_limit_h_min -14
_diffrn_reflns_limit_k_max 17
_diffrn_reflns_limit_k_min -21
_diffrn_reflns_limit_l_max 39
_diffrn_reflns_limit_l_min -39
_diffrn_reflns_number 43266
_diffrn_reflns_point_group_measured_fraction_full 0.996
_diffrn_reflns_point_group_measured_fraction_max 0.996
_diffrn_reflns_theta_full 25.242
_diffrn_reflns_theta_max 25.349
_diffrn_reflns_theta_min 1.243
_exptl_absorpt_coefficient_mu 0.880
_exptl_absorpt_correction_type multi-scan
_exptl_absorpt_process_details sadabs
_exptl_crystal_colour colourless
_exptl_crystal_density_diffrn 1.074
_exptl_crystal_description block
_exptl_crystal_F_000 2400
_exptl_crystal_size_max 0.400
_exptl_crystal_size_mid 0.350
_exptl_crystal_size_min 0.300
_exptl_transmission_factor_max 0.7452
_exptl_transmission_factor_min 0.5697
_refine_diff_density_max 0.495
_refine_diff_density_min -0.407
_refine_diff_density_rms 0.058
_refine_ls_extinction_method none
_refine_ls_goodness_of_fit_ref 1.017
_refine_ls_hydrogen_treatment constr
_refine_ls_matrix_type full
_refine_ls_number_parameters 726
_refine_ls_number_reflns 12697
_refine_ls_number_restraints 0
_refine_ls_restrained_S_all 1.017
_refine_ls_R_factor_all 0.1117
_refine_ls_R_factor_gt 0.0676
_refine_ls_shift/su_max 0.001
_refine_ls_shift/su_mean 0.000
_refine_ls_structure_factor_coef Fsqd
_refine_ls_weighting_details 'w=1/[\s^2^(Fo^2^)+(0.1001P)^2^+0.9962P] where P=(Fo^2^+2Fc^2^)/3'
_refine_ls_weighting_scheme calc
_refine_ls_wR_factor_gt 0.1704
_refine_ls_wR_factor_ref 0.1913
_reflns_Friedel_coverage 0.000
_reflns_number_gt 7714
_reflns_number_total 12697
_reflns_threshold_expression 'I > 2\s(I)'
_cod_data_source_file cs8b00600_si_002.cif
_cod_data_source_block mo_60621a_sq_d
_cod_original_sg_symbol_H-M 'P 21/n'
_cod_database_code 4515583
_shelx_shelxl_version_number 2014/7
_shelx_space_group_comment
; 
The symmetry employed for this shelxl refinement is uniquely defined 
by the following loop, which should always be used as a source of 
symmetry information in preference to the above space-group names. 
They are only intended as comments. 
;
_shelx_estimated_absorpt_t_min 0.720
_shelx_estimated_absorpt_t_max 0.778

loop_
_space_group_symop_operation_xyz
'x, y, z'
'-x+1/2, y+1/2, -z+1/2'
'-x, -y, -z'
'x-1/2, -y-1/2, z-1/2'

loop_
_atom_site_label
_atom_site_type_symbol
_atom_site_fract_x
_atom_site_fract_y
_atom_site_fract_z
_atom_site_U_iso_or_equiv
_atom_site_adp_type
_atom_site_occupancy
_atom_site_site_symmetry_order
_atom_site_calc_flag
_atom_site_refinement_flags_posn
_atom_site_refinement_flags_adp
_atom_site_refinement_flags_occupancy
_atom_site_disorder_assembly
_atom_site_disorder_group
Y1 Y 0.67327(3) 0.76467(2) 0.35146(2) 0.04964(15) Uani 1 1 d . . . . .
O1 O 0.6105(3) 0.87964(18) 0.37468(9) 0.0661(9) Uani 1 1 d . . . . .
N1 N 0.8088(3) 0.71304(18) 0.40145(9) 0.0429(8) Uani 1 1 d . . . . .
C1 C 0.7401(3) 0.6595(2) 0.41271(12) 0.0455(10) Uani 1 1 d . . . . .
B1 B 0.3229(5) 0.6079(3) 0.14128(16) 0.0580(13) Uani 1 1 d . . . . .
O2 O 0.4744(2) 0.76299(18) 0.33192(9) 0.0636(8) Uani 1 1 d . . . . .
N2 N 0.6359(3) 0.66590(19) 0.39452(10) 0.0482(8) Uani 1 1 d . . . . .
C2 C 0.7750(3) 0.5969(2) 0.44251(12) 0.0476(10) Uani 1 1 d . . . . .
N3 N 0.8348(3) 0.8349(2) 0.32401(10) 0.0540(9) Uani 1 1 d . . . . .
C3 C 0.7319(3) 0.5243(3) 0.43684(14) 0.0537(11) Uani 1 1 d . . . . .
H3 H 0.6795 0.5139 0.4139 0.064 Uiso 1 1 calc R U . . .
C4 C 0.7644(4) 0.4664(3) 0.46441(14) 0.0604(12) Uani 1 1 d . . . . .
H4 H 0.7362 0.4165 0.4597 0.073 Uiso 1 1 calc R U . . .
C5 C 0.8386(4) 0.4819(3) 0.49893(15) 0.0638(13) Uani 1 1 d . . . . .
H5 H 0.8597 0.4429 0.5181 0.077 Uiso 1 1 calc R U . . .
C6 C 0.8808(4) 0.5539(3) 0.50510(13) 0.0605(12) Uani 1 1 d . . . . .
H6 H 0.9305 0.5645 0.5288 0.073 Uiso 1 1 calc R U . . .
C7 C 0.8517(3) 0.6114(3) 0.47716(12) 0.0515(11) Uani 1 1 d . . . . .
H7 H 0.8834 0.6605 0.4813 0.062 Uiso 1 1 calc R U . . .
C8 C 0.9268(3) 0.7145(2) 0.41348(11) 0.0407(9) Uani 1 1 d . . . . .
C9 C 0.9700(3) 0.7740(2) 0.43907(11) 0.0454(10) Uani 1 1 d . . . . .
C10 C 1.0835(3) 0.7758(3) 0.45112(13) 0.0546(11) Uani 1 1 d . . . . .
H10 H 1.1137 0.8156 0.4683 0.065 Uiso 1 1 calc R U . . .
C11 C 1.1536(4) 0.7209(3) 0.43859(14) 0.0602(12) Uani 1 1 d . . . . .
H11 H 1.2308 0.7220 0.4482 0.072 Uiso 1 1 calc R U . . .
C12 C 1.1135(3) 0.6649(2) 0.41246(12) 0.0502(10) Uani 1 1 d . . . . .
H12 H 1.1632 0.6287 0.4030 0.060 Uiso 1 1 calc R U . . .
C13 C 0.9997(3) 0.6606(2) 0.39958(11) 0.0453(10) Uani 1 1 d . . . . .
C14 C 0.9615(3) 0.5963(2) 0.37073(12) 0.0500(10) Uani 1 1 d . . . . .
H14 H 0.8793 0.6015 0.3631 0.060 Uiso 1 1 calc R U . . .
C15 C 0.9839(4) 0.5187(2) 0.39081(15) 0.0621(12) Uani 1 1 d . . . . .
H15A H 0.9528 0.4788 0.3722 0.093 Uiso 1 1 calc R U . . .
H15B H 0.9486 0.5164 0.4162 0.093 Uiso 1 1 calc R U . . .
H15C H 1.0645 0.5111 0.3968 0.093 Uiso 1 1 calc R U . . .
C16 C 1.0198(4) 0.5981(3) 0.33122(13) 0.0666(13) Uani 1 1 d . . . . .
H16A H 0.9950 0.5547 0.3140 0.100 Uiso 1 1 calc R U . . .
H16B H 1.1009 0.5954 0.3382 0.100 Uiso 1 1 calc R U . . .
H16C H 1.0007 0.6452 0.3164 0.100 Uiso 1 1 calc R U . . .
C17 C 0.8940(4) 0.8347(2) 0.45376(13) 0.0542(11) Uani 1 1 d . . . . .
H17 H 0.8323 0.8433 0.4314 0.065 Uiso 1 1 calc R U . . .
C18 C 0.9516(4) 0.9107(3) 0.46273(15) 0.0736(14) Uani 1 1 d . . . . .
H18A H 0.8962 0.9487 0.4685 0.110 Uiso 1 1 calc R U . . .
H18B H 0.9884 0.9267 0.4390 0.110 Uiso 1 1 calc R U . . .
H18C H 1.0075 0.9055 0.4865 0.110 Uiso 1 1 calc R U . . .
C19 C 0.8404(4) 0.8113(3) 0.49146(14) 0.0687(13) Uani 1 1 d . . . . .
H19A H 0.7921 0.8522 0.4994 0.103 Uiso 1 1 calc R U . . .
H19B H 0.8987 0.8011 0.5139 0.103 Uiso 1 1 calc R U . . .
H19C H 0.7957 0.7654 0.4855 0.103 Uiso 1 1 calc R U . . .
C20 C 0.5432(3) 0.6197(3) 0.40428(14) 0.0548(12) Uani 1 1 d . . . . .
C21 C 0.5046(3) 0.6246(3) 0.44305(14) 0.0548(11) Uani 1 1 d . . . . .
C22 C 0.4142(4) 0.5784(3) 0.45029(17) 0.0674(14) Uani 1 1 d . . . . .
H22 H 0.3864 0.5801 0.4762 0.081 Uiso 1 1 calc R U . . .
C23 C 0.3643(4) 0.5302(3) 0.42047(19) 0.0713(15) Uani 1 1 d . . . . .
H23 H 0.3041 0.4985 0.4261 0.086 Uiso 1 1 calc R U . . .
C24 C 0.4023(4) 0.5287(3) 0.38305(16) 0.0597(12) Uani 1 1 d . . . . .
H24 H 0.3668 0.4962 0.3627 0.072 Uiso 1 1 calc R U . . .
C25 C 0.4914(3) 0.5731(3) 0.37363(15) 0.0581(12) Uani 1 1 d . . . . .
C26 C 0.5531(3) 0.6785(3) 0.47605(14) 0.0613(13) Uani 1 1 d . . . . .
H26 H 0.6228 0.7006 0.4670 0.074 Uiso 1 1 calc R U . . .
C27 C 0.5842(5) 0.6397(4) 0.51704(16) 0.0953(19) Uani 1 1 d . . . . .
H27A H 0.6247 0.6755 0.5359 0.143 Uiso 1 1 calc R U . . .
H27B H 0.6316 0.5957 0.5132 0.143 Uiso 1 1 calc R U . . .
H27C H 0.5161 0.6231 0.5283 0.143 Uiso 1 1 calc R U . . .
C28 C 0.4734(5) 0.7438(3) 0.48207(19) 0.0876(18) Uani 1 1 d . . . . .
H28A H 0.5090 0.7791 0.5024 0.131 Uiso 1 1 calc R U . . .
H28B H 0.4048 0.7238 0.4915 0.131 Uiso 1 1 calc R U . . .
H28C H 0.4553 0.7704 0.4561 0.131 Uiso 1 1 calc R U . . .
C29 C 0.5330(4) 0.5696(3) 0.33160(14) 0.0668(14) Uani 1 1 d . . . . .
H29 H 0.5524 0.6227 0.3245 0.080 Uiso 1 1 calc R U . . .
C30 C 0.6364(4) 0.5235(3) 0.32968(17) 0.0821(16) Uani 1 1 d . . . . .
H30A H 0.6598 0.5264 0.3021 0.123 Uiso 1 1 calc R U . . .
H30B H 0.6213 0.4706 0.3363 0.123 Uiso 1 1 calc R U . . .
H30C H 0.6961 0.5433 0.3494 0.123 Uiso 1 1 calc R U . . .
C31 C 0.4411(5) 0.5430(3) 0.29817(17) 0.0906(19) Uani 1 1 d . . . . .
H31A H 0.4664 0.5511 0.2712 0.136 Uiso 1 1 calc R U . . .
H31B H 0.3727 0.5722 0.3003 0.136 Uiso 1 1 calc R U . . .
H31C H 0.4260 0.4890 0.3019 0.136 Uiso 1 1 calc R U . . .
C32 C 0.7015(4) 0.7172(2) 0.28584(13) 0.0588(12) Uani 1 1 d . . . . .
H32A H 0.7753 0.6930 0.2848 0.071 Uiso 1 1 calc R U . . .
H32B H 0.6408 0.6834 0.2740 0.071 Uiso 1 1 calc R U . . .
C33 C 0.6948(4) 0.7939(2) 0.26902(13) 0.0542(11) Uani 1 1 d . . . . .
C34 C 0.7576(4) 0.8541(2) 0.28785(12) 0.0534(11) Uani 1 1 d . . . . .
C35 C 0.7446(4) 0.9288(3) 0.27411(14) 0.0614(12) Uani 1 1 d . . . . .
H35 H 0.7879 0.9684 0.2874 0.074 Uiso 1 1 calc R U . . .
C36 C 0.6678(4) 0.9443(3) 0.24090(15) 0.0702(14) Uani 1 1 d . . . . .
H36 H 0.6587 0.9949 0.2312 0.084 Uiso 1 1 calc R U . . .
C37 C 0.6046(4) 0.8874(3) 0.22172(14) 0.0704(14) Uani 1 1 d . . . . .
H37 H 0.5514 0.8988 0.1992 0.084 Uiso 1 1 calc R U . . .
C38 C 0.6183(4) 0.8145(3) 0.23501(13) 0.0633(13) Uani 1 1 d . . . . .
H38 H 0.5748 0.7759 0.2209 0.076 Uiso 1 1 calc R U . . .
C39 C 0.9375(4) 0.7982(3) 0.31109(14) 0.0654(13) Uani 1 1 d . . . . .
H39A H 0.9806 0.8357 0.2974 0.098 Uiso 1 1 calc R U . . .
H39B H 0.9159 0.7565 0.2922 0.098 Uiso 1 1 calc R U . . .
H39C H 0.9832 0.7784 0.3351 0.098 Uiso 1 1 calc R U . . .
C40 C 0.8711(4) 0.9007(3) 0.35027(14) 0.0666(13) Uani 1 1 d . . . . .
H40A H 0.9179 0.9342 0.3356 0.100 Uiso 1 1 calc R U . . .
H40B H 0.9139 0.8826 0.3754 0.100 Uiso 1 1 calc R U . . .
H40C H 0.8053 0.9286 0.3572 0.100 Uiso 1 1 calc R U . . .
C41 C 0.5535(5) 0.9399(3) 0.35011(15) 0.0806(16) Uani 1 1 d . . . . .
H41A H 0.4826 0.9207 0.3358 0.097 Uiso 1 1 calc R U . . .
H41B H 0.6011 0.9581 0.3294 0.097 Uiso 1 1 calc R U . . .
C42 C 0.5311(6) 1.0020(4) 0.37782(18) 0.104(2) Uani 1 1 d . . . . .
H42A H 0.4516 1.0021 0.3829 0.125 Uiso 1 1 calc R U . . .
H42B H 0.5490 1.0516 0.3660 0.125 Uiso 1 1 calc R U . . .
C43 C 0.6062(6) 0.9876(4) 0.4174(2) 0.111(2) Uani 1 1 d . . . . .
H43A H 0.6820 1.0086 0.4164 0.133 Uiso 1 1 calc R U . . .
H43B H 0.5737 1.0085 0.4414 0.133 Uiso 1 1 calc R U . . .
C44 C 0.6065(5) 0.9016(4) 0.41752(15) 0.0870(18) Uani 1 1 d . . . . .
H44A H 0.6725 0.8819 0.4348 0.104 Uiso 1 1 calc R U . . .
H44B H 0.5382 0.8817 0.4280 0.104 Uiso 1 1 calc R U . . .
C45 C 0.3930(4) 0.7702(3) 0.36122(16) 0.0733(14) Uani 1 1 d . . . . .
H45A H 0.4165 0.8108 0.3810 0.088 Uiso 0.665(8) 1 calc R U P A 1
H45B H 0.3887 0.7221 0.3764 0.088 Uiso 0.665(8) 1 calc R U P A 1
H45C H 0.3739 0.8239 0.3658 0.088 Uiso 0.335(8) 1 calc R U P A 2
H45D H 0.4194 0.7462 0.3876 0.088 Uiso 0.335(8) 1 calc R U P A 2
C47 C 0.2916(4) 0.7472(3) 0.29797(18) 0.0836(17) Uani 1 1 d . . . . .
H47A H 0.2730 0.6928 0.2999 0.100 Uiso 0.665(8) 1 calc R U P A 1
H47B H 0.2419 0.7703 0.2755 0.100 Uiso 0.665(8) 1 calc R U P A 1
H47C H 0.2487 0.7945 0.2922 0.100 Uiso 0.335(8) 1 calc R U P A 2
H47D H 0.2568 0.7059 0.2807 0.100 Uiso 0.335(8) 1 calc R U P A 2
C48 C 0.4138(4) 0.7578(3) 0.29121(16) 0.0763(16) Uani 1 1 d . . . . .
H48A H 0.4408 0.7141 0.2761 0.092 Uiso 1 1 calc R U . . .
H48B H 0.4238 0.8046 0.2755 0.092 Uiso 1 1 calc R U . . .
C49 C 0.5278(4) 0.6082(2) 0.17998(15) 0.0623(12) Uani 1 1 d . . . . .
H49 H 0.4943 0.6143 0.2046 0.075 Uiso 1 1 calc R U . . .
C50 C 0.6448(4) 0.6112(3) 0.18125(19) 0.0763(15) Uani 1 1 d . . . . .
H50 H 0.6892 0.6199 0.2064 0.092 Uiso 1 1 calc R U . . .
C51 C 0.6946(5) 0.6016(3) 0.1462(2) 0.0870(18) Uani 1 1 d . . . . .
H51 H 0.7736 0.6030 0.1468 0.104 Uiso 1 1 calc R U . . .
C52 C 0.6281(5) 0.5896(3) 0.1097(2) 0.0931(18) Uani 1 1 d . . . . .
H52 H 0.6615 0.5837 0.0851 0.112 Uiso 1 1 calc R U . . .
C53 C 0.5125(4) 0.5863(3) 0.10909(17) 0.0771(15) Uani 1 1 d . . . . .
H53 H 0.4686 0.5765 0.0839 0.093 Uiso 1 1 calc R U . . .
C54 C 0.4596(4) 0.5965(2) 0.14360(14) 0.0591(12) Uani 1 1 d . . . . .
C55 C 0.3091(4) 0.7006(3) 0.14287(13) 0.0554(11) Uani 1 1 d . . . . .
C56 C 0.3067(4) 0.7404(3) 0.17909(14) 0.0581(11) Uani 1 1 d . . . . .
H56 H 0.3028 0.7124 0.2035 0.070 Uiso 1 1 calc R U . . .
C57 C 0.3096(4) 0.8171(3) 0.18149(16) 0.0647(13) Uani 1 1 d . . . . .
H57 H 0.3077 0.8411 0.2072 0.078 Uiso 1 1 calc R U . . .
C58 C 0.3152(4) 0.8606(3) 0.14725(16) 0.0634(13) Uani 1 1 d . . . . .
H58 H 0.3157 0.9144 0.1490 0.076 Uiso 1 1 calc R U . . .
C59 C 0.3203(4) 0.8252(3) 0.11074(16) 0.0734(14) Uani 1 1 d . . . . .
H59 H 0.3258 0.8545 0.0869 0.088 Uiso 1 1 calc R U . . .
C60 C 0.3173(5) 0.7469(3) 0.10804(16) 0.0720(14) Uani 1 1 d . . . . .
H60 H 0.3208 0.7236 0.0822 0.086 Uiso 1 1 calc R U . . .
C61 C 0.2612(4) 0.5660(3) 0.10044(14) 0.0602(12) Uani 1 1 d . . . . .
C62 C 0.1828(4) 0.5985(3) 0.07168(14) 0.0640(12) Uani 1 1 d . . . . .
H62 H 0.1615 0.6498 0.0750 0.077 Uiso 1 1 calc R U . . .
C63 C 0.1339(4) 0.5577(4) 0.03772(16) 0.0764(15) Uani 1 1 d . . . . .
H63 H 0.0829 0.5822 0.0180 0.092 Uiso 1 1 calc R U . . .
C64 C 0.1588(5) 0.4844(4) 0.03299(17) 0.0899(18) Uani 1 1 d . . . . .
H64 H 0.1262 0.4576 0.0097 0.108 Uiso 1 1 calc R U . . .
C65 C 0.2330(5) 0.4468(4) 0.06229(19) 0.0910(19) Uani 1 1 d . . . . .
H65 H 0.2476 0.3941 0.0601 0.109 Uiso 1 1 calc R U . . .
C66 C 0.2835(4) 0.4888(3) 0.09406(17) 0.0775(15) Uani 1 1 d . . . . .
H66 H 0.3368 0.4643 0.1130 0.093 Uiso 1 1 calc R U . . .
C67 C 0.2679(4) 0.5668(2) 0.17924(13) 0.0557(11) Uani 1 1 d . . . . .
C68 C 0.3115(4) 0.5014(3) 0.19889(15) 0.0678(13) Uani 1 1 d . . . . .
H68 H 0.3805 0.4822 0.1918 0.081 Uiso 1 1 calc R U . . .
C69 C 0.2587(6) 0.4631(3) 0.22845(17) 0.0816(16) Uani 1 1 d . . . . .
H69 H 0.2922 0.4192 0.2412 0.098 Uiso 1 1 calc R U . . .
C70 C 0.1598(5) 0.4883(4) 0.23888(16) 0.0827(17) Uani 1 1 d . . . . .
H70 H 0.1227 0.4618 0.2586 0.099 Uiso 1 1 calc R U . . .
C71 C 0.1134(5) 0.5522(4) 0.22083(16) 0.0794(16) Uani 1 1 d . . . . .
H71 H 0.0446 0.5707 0.2285 0.095 Uiso 1 1 calc R U . . .
C72 C 0.1655(4) 0.5901(3) 0.19167(14) 0.0664(13) Uani 1 1 d . . . . .
H72 H 0.1305 0.6339 0.1794 0.080 Uiso 1 1 calc R U . . .
C46 C 0.2804(6) 0.7890(6) 0.3393(3) 0.076(2) Uani 0.665(8) 1 d . . P A 1
H46A H 0.2698 0.8443 0.3355 0.091 Uiso 0.665(8) 1 calc R U P A 1
H46B H 0.2188 0.7680 0.3536 0.091 Uiso 0.665(8) 1 calc R U P A 1
C46A C 0.2979(13) 0.7283(12) 0.3395(5) 0.076(2) Uani 0.335(8) 1 d . . P A 2
H46C H 0.3093 0.6730 0.3431 0.091 Uiso 0.335(8) 1 calc R U P A 2
H46D H 0.2276 0.7423 0.3506 0.091 Uiso 0.335(8) 1 calc R U P A 2

loop_
_atom_site_aniso_label
_atom_site_aniso_U_11
_atom_site_aniso_U_22
_atom_site_aniso_U_33
_atom_site_aniso_U_23
_atom_site_aniso_U_13
_atom_site_aniso_U_12
Y1 0.0447(2) 0.0546(2) 0.0470(2) 0.0150(2) -0.00760(17) -0.0056(2)
O1 0.069(2) 0.069(2) 0.0566(19) 0.0089(16) -0.0119(16) 0.0067(16)
N1 0.0336(17) 0.051(2) 0.0429(18) 0.0126(15) -0.0016(14) -0.0054(15)
C1 0.037(2) 0.054(2) 0.045(2) 0.0070(19) -0.0001(18) -0.0022(19)
B1 0.065(3) 0.059(3) 0.053(3) -0.012(2) 0.016(3) -0.013(3)
O2 0.0485(18) 0.077(2) 0.0620(19) 0.0148(16) -0.0113(15) 0.0015(16)
N2 0.0346(18) 0.056(2) 0.052(2) 0.0189(17) -0.0046(15) -0.0060(15)
C2 0.036(2) 0.065(3) 0.043(2) 0.014(2) 0.0073(18) 0.007(2)
N3 0.055(2) 0.061(2) 0.0441(19) 0.0127(17) -0.0057(17) -0.0115(18)
C3 0.033(2) 0.065(3) 0.064(3) 0.020(2) 0.007(2) 0.006(2)
C4 0.051(3) 0.058(3) 0.075(3) 0.024(2) 0.017(2) 0.009(2)
C5 0.053(3) 0.075(3) 0.066(3) 0.034(3) 0.017(2) 0.021(3)
C6 0.044(3) 0.088(4) 0.050(3) 0.019(2) 0.010(2) 0.017(2)
C7 0.044(2) 0.068(3) 0.043(2) 0.017(2) 0.0062(19) 0.008(2)
C8 0.033(2) 0.051(2) 0.036(2) 0.0120(17) -0.0002(16) 0.0021(17)
C9 0.042(2) 0.055(2) 0.037(2) 0.0029(19) -0.0005(17) -0.0054(19)
C10 0.044(2) 0.065(3) 0.052(2) -0.007(2) -0.004(2) -0.009(2)
C11 0.037(2) 0.080(3) 0.061(3) -0.004(2) -0.006(2) -0.005(2)
C12 0.038(2) 0.061(3) 0.051(2) 0.003(2) 0.0053(19) 0.000(2)
C13 0.040(2) 0.055(2) 0.040(2) 0.0076(19) 0.0045(18) -0.0042(19)
C14 0.041(2) 0.055(3) 0.053(2) 0.007(2) 0.0017(19) -0.0052(19)
C15 0.061(3) 0.056(3) 0.070(3) 0.006(2) 0.010(2) -0.002(2)
C16 0.087(4) 0.065(3) 0.046(3) -0.007(2) 0.001(2) -0.005(3)
C17 0.050(3) 0.064(3) 0.048(2) 0.000(2) 0.003(2) 0.000(2)
C18 0.085(4) 0.067(3) 0.068(3) -0.004(3) 0.002(3) -0.003(3)
C19 0.069(3) 0.078(3) 0.060(3) 0.007(3) 0.013(2) 0.011(3)
C20 0.036(2) 0.062(3) 0.065(3) 0.031(2) -0.003(2) 0.004(2)
C21 0.034(2) 0.062(3) 0.067(3) 0.024(2) 0.002(2) 0.003(2)
C22 0.044(3) 0.071(3) 0.090(4) 0.032(3) 0.022(3) 0.011(2)
C23 0.041(3) 0.060(3) 0.115(5) 0.027(3) 0.015(3) -0.006(2)
C24 0.041(2) 0.052(3) 0.086(4) 0.016(2) 0.008(2) 0.000(2)
C25 0.041(2) 0.057(3) 0.073(3) 0.029(2) -0.007(2) -0.005(2)
C26 0.036(2) 0.084(3) 0.066(3) 0.023(3) 0.010(2) 0.004(2)
C27 0.090(4) 0.120(5) 0.075(4) 0.038(4) 0.003(3) 0.021(4)
C28 0.081(4) 0.082(4) 0.094(4) 0.005(3) -0.016(3) 0.008(3)
C29 0.064(3) 0.066(3) 0.067(3) 0.016(2) -0.005(2) -0.024(3)
C30 0.064(3) 0.106(4) 0.077(4) -0.006(3) 0.011(3) -0.005(3)
C31 0.093(4) 0.089(4) 0.081(4) 0.008(3) -0.027(3) -0.028(3)
C32 0.068(3) 0.052(3) 0.054(3) 0.012(2) -0.005(2) -0.014(2)
C33 0.057(3) 0.056(3) 0.047(2) 0.010(2) -0.005(2) -0.014(2)
C34 0.060(3) 0.055(3) 0.042(2) 0.017(2) -0.006(2) -0.008(2)
C35 0.058(3) 0.066(3) 0.059(3) 0.011(2) 0.001(2) -0.011(2)
C36 0.072(3) 0.070(3) 0.067(3) 0.030(3) -0.003(3) -0.006(3)
C37 0.063(3) 0.089(4) 0.055(3) 0.022(3) -0.012(2) -0.011(3)
C38 0.073(3) 0.069(3) 0.046(2) 0.015(2) -0.006(2) -0.017(3)
C39 0.058(3) 0.077(3) 0.059(3) 0.014(3) 0.000(2) -0.007(3)
C40 0.070(3) 0.070(3) 0.056(3) 0.007(2) -0.005(2) -0.024(3)
C41 0.108(4) 0.068(3) 0.061(3) 0.011(3) -0.012(3) 0.015(3)
C42 0.110(5) 0.116(5) 0.086(4) 0.006(4) 0.007(4) 0.051(4)
C43 0.112(5) 0.125(6) 0.097(5) -0.019(4) 0.019(4) 0.007(4)
C44 0.096(4) 0.116(5) 0.046(3) 0.014(3) -0.006(3) 0.008(4)
C45 0.056(3) 0.088(4) 0.074(3) 0.022(3) 0.000(3) 0.010(3)
C47 0.058(3) 0.099(4) 0.090(4) 0.028(3) -0.011(3) -0.010(3)
C48 0.053(3) 0.100(4) 0.070(3) 0.026(3) -0.022(2) -0.015(3)
C49 0.067(3) 0.045(3) 0.075(3) -0.003(2) 0.007(3) -0.004(2)
C50 0.065(3) 0.058(3) 0.104(4) -0.020(3) -0.003(3) -0.003(3)
C51 0.053(3) 0.079(4) 0.133(5) -0.027(4) 0.026(4) -0.018(3)
C52 0.087(4) 0.097(4) 0.099(4) -0.030(4) 0.033(4) -0.027(3)
C53 0.067(3) 0.091(4) 0.077(3) -0.015(3) 0.021(3) -0.013(3)
C54 0.067(3) 0.048(3) 0.063(3) -0.009(2) 0.013(2) -0.012(2)
C55 0.052(3) 0.058(3) 0.058(3) -0.008(2) 0.012(2) -0.009(2)
C56 0.067(3) 0.057(3) 0.050(2) -0.009(2) 0.003(2) 0.001(2)
C57 0.060(3) 0.065(3) 0.069(3) -0.015(3) 0.005(2) 0.003(2)
C58 0.049(3) 0.057(3) 0.084(4) -0.003(3) 0.004(2) 0.001(2)
C59 0.083(4) 0.073(3) 0.066(3) 0.007(3) 0.015(3) -0.022(3)
C60 0.085(4) 0.072(4) 0.062(3) -0.013(3) 0.023(3) -0.023(3)
C61 0.055(3) 0.069(3) 0.059(3) -0.011(2) 0.015(2) -0.013(2)
C62 0.068(3) 0.071(3) 0.054(3) 0.008(2) 0.012(2) -0.015(3)
C63 0.067(3) 0.096(4) 0.065(3) 0.008(3) -0.001(3) -0.022(3)
C64 0.085(4) 0.115(5) 0.069(4) -0.037(4) 0.003(3) -0.015(4)
C65 0.076(4) 0.103(4) 0.093(4) -0.051(4) 0.006(3) -0.002(3)
C66 0.068(3) 0.077(4) 0.086(4) -0.035(3) -0.001(3) 0.006(3)
C67 0.066(3) 0.049(3) 0.050(3) -0.012(2) 0.000(2) -0.013(2)
C68 0.071(3) 0.057(3) 0.078(3) -0.012(3) 0.017(3) -0.016(3)
C69 0.105(5) 0.060(3) 0.080(4) -0.001(3) 0.012(3) -0.033(3)
C70 0.095(5) 0.094(4) 0.060(3) -0.001(3) 0.016(3) -0.046(4)
C71 0.078(4) 0.099(4) 0.065(3) -0.009(3) 0.025(3) -0.024(3)
C72 0.071(3) 0.074(3) 0.055(3) -0.005(2) 0.009(2) -0.016(3)
C46 0.049(4) 0.099(6) 0.079(5) 0.027(5) 0.001(3) 0.008(4)
C46A 0.049(4) 0.099(6) 0.079(5) 0.027(5) 0.001(3) 0.008(4)

loop_
_atom_type_symbol
_atom_type_description
_atom_type_scat_dispersion_real
_atom_type_scat_dispersion_imag
_atom_type_scat_source
C C 0.0033 0.0016 'International Tables Vol C Tables 4.2.6.8 and 6.1.1.4'
H H 0.0000 0.0000 'International Tables Vol C Tables 4.2.6.8 and 6.1.1.4'
B B 0.0013 0.0007 'International Tables Vol C Tables 4.2.6.8 and 6.1.1.4'
N N 0.0061 0.0033 'International Tables Vol C Tables 4.2.6.8 and 6.1.1.4'
O O 0.0106 0.0060 'International Tables Vol C Tables 4.2.6.8 and 6.1.1.4'
Y Y -2.7962 3.5667 'International Tables Vol C Tables 4.2.6.8 and 6.1.1.4'

loop_
_geom_angle_atom_site_label_1
_geom_angle_atom_site_label_2
_geom_angle_atom_site_label_3
_geom_angle
N2 Y1 O1 111.27(12)
N2 Y1 N1 56.75(10)
O1 Y1 N1 109.29(11)
N2 Y1 C32 110.33(13)
O1 Y1 C32 133.69(13)
N1 Y1 C32 109.98(14)
N2 Y1 O2 84.38(11)
O1 Y1 O2 75.52(11)
N1 Y1 O2 140.35(11)
C32 Y1 O2 89.26(14)
N2 Y1 N3 141.80(11)
O1 Y1 N3 88.87(12)
N1 Y1 N3 86.46(11)
C32 Y1 N3 70.14(13)
O2 Y1 N3 133.16(10)
N2 Y1 C1 28.42(11)
O1 Y1 C1 114.85(11)
N1 Y1 C1 28.42(10)
C32 Y1 C1 111.40(14)
O2 Y1 C1 112.70(11)
N3 Y1 C1 113.95(11)
N2 Y1 C34 163.40(13)
O1 Y1 C34 85.08(12)
N1 Y1 C34 116.33(12)
C32 Y1 C34 55.79(14)
O2 Y1 C34 103.21(11)
N3 Y1 C34 30.54(11)
C1 Y1 C34 142.05(12)
C41 O1 C44 106.2(4)
C41 O1 Y1 127.1(3)
C44 O1 Y1 126.3(3)
C1 N1 C8 124.1(3)
C1 N1 Y1 93.7(2)
C8 N1 Y1 140.6(2)
N1 C1 N2 113.3(3)
N1 C1 C2 124.2(3)
N2 C1 C2 122.5(3)
N1 C1 Y1 57.92(19)
N2 C1 Y1 55.68(19)
C2 C1 Y1 174.4(3)
C61 B1 C55 115.8(4)
C61 B1 C67 103.9(4)
C55 B1 C67 111.3(4)
C61 B1 C54 110.2(4)
C55 B1 C54 102.9(4)
C67 B1 C54 113.0(4)
C45 O2 C48 108.0(4)
C45 O2 Y1 122.8(3)
C48 O2 Y1 129.1(3)
C1 N2 C20 124.3(3)
C1 N2 Y1 95.9(2)
C20 N2 Y1 139.8(2)
C3 C2 C7 118.6(4)
C3 C2 C1 120.9(4)
C7 C2 C1 120.5(4)
C34 N3 C40 114.4(3)
C34 N3 C39 109.8(3)
C40 N3 C39 107.6(4)
C34 N3 Y1 87.6(2)
C40 N3 Y1 111.1(3)
C39 N3 Y1 125.1(3)
C2 C3 C4 120.9(4)
C2 C3 H3 119.6
C4 C3 H3 119.6
C3 C4 C5 119.9(4)
C3 C4 H4 120.1
C5 C4 H4 120.1
C6 C5 C4 119.7(4)
C6 C5 H5 120.1
C4 C5 H5 120.1
C5 C6 C7 120.8(4)
C5 C6 H6 119.6
C7 C6 H6 119.6
C6 C7 C2 120.1(4)
C6 C7 H7 120.0
C2 C7 H7 120.0
C13 C8 C9 119.7(3)
C13 C8 N1 122.3(3)
C9 C8 N1 118.0(3)
C10 C9 C8 118.6(4)
C10 C9 C17 120.2(4)
C8 C9 C17 121.2(3)
C11 C10 C9 121.1(4)
C11 C10 H10 119.4
C9 C10 H10 119.4
C12 C11 C10 120.7(4)
C12 C11 H11 119.6
C10 C11 H11 119.6
C11 C12 C13 120.2(4)
C11 C12 H12 119.9
C13 C12 H12 119.9
C12 C13 C8 119.6(4)
C12 C13 C14 117.0(4)
C8 C13 C14 123.4(3)
C13 C14 C15 111.7(3)
C13 C14 C16 112.2(3)
C15 C14 C16 107.9(4)
C13 C14 H14 108.3
C15 C14 H14 108.3
C16 C14 H14 108.3
C14 C15 H15A 109.5
C14 C15 H15B 109.5
H15A C15 H15B 109.5
C14 C15 H15C 109.5
H15A C15 H15C 109.5
H15B C15 H15C 109.5
C14 C16 H16A 109.5
C14 C16 H16B 109.5
H16A C16 H16B 109.5
C14 C16 H16C 109.5
H16A C16 H16C 109.5
H16B C16 H16C 109.5
C19 C17 C9 113.1(4)
C19 C17 C18 107.8(4)
C9 C17 C18 113.8(4)
C19 C17 H17 107.3
C9 C17 H17 107.3
C18 C17 H17 107.3
C17 C18 H18A 109.5
C17 C18 H18B 109.5
H18A C18 H18B 109.5
C17 C18 H18C 109.5
H18A C18 H18C 109.5
H18B C18 H18C 109.5
C17 C19 H19A 109.5
C17 C19 H19B 109.5
H19A C19 H19B 109.5
C17 C19 H19C 109.5
H19A C19 H19C 109.5
H19B C19 H19C 109.5
C25 C20 C21 121.8(4)
C25 C20 N2 117.9(4)
C21 C20 N2 120.3(4)
C22 C21 C20 117.2(5)
C22 C21 C26 119.4(4)
C20 C21 C26 123.4(4)
C23 C22 C21 121.5(5)
C23 C22 H22 119.3
C21 C22 H22 119.3
C24 C23 C22 119.4(4)
C24 C23 H23 120.3
C22 C23 H23 120.3
C23 C24 C25 122.3(5)
C23 C24 H24 118.9
C25 C24 H24 118.9
C24 C25 C20 117.8(5)
C24 C25 C29 121.1(4)
C20 C25 C29 121.1(4)
C21 C26 C27 113.2(4)
C21 C26 C28 111.5(4)
C27 C26 C28 108.8(5)
C21 C26 H26 107.7
C27 C26 H26 107.7
C28 C26 H26 107.7
C26 C27 H27A 109.5
C26 C27 H27B 109.5
H27A C27 H27B 109.5
C26 C27 H27C 109.5
H27A C27 H27C 109.5
H27B C27 H27C 109.5
C26 C28 H28A 109.5
C26 C28 H28B 109.5
H28A C28 H28B 109.5
C26 C28 H28C 109.5
H28A C28 H28C 109.5
H28B C28 H28C 109.5
C30 C29 C25 114.6(4)
C30 C29 C31 109.9(5)
C25 C29 C31 112.3(4)
C30 C29 H29 106.5
C25 C29 H29 106.5
C31 C29 H29 106.5
C29 C30 H30A 109.5
C29 C30 H30B 109.5
H30A C30 H30B 109.5
C29 C30 H30C 109.5
H30A C30 H30C 109.5
H30B C30 H30C 109.5
C29 C31 H31A 109.5
C29 C31 H31B 109.5
H31A C31 H31B 109.5
C29 C31 H31C 109.5
H31A C31 H31C 109.5
H31B C31 H31C 109.5
C33 C32 Y1 90.6(3)
C33 C32 H32A 113.5
Y1 C32 H32A 113.5
C33 C32 H32B 113.5
Y1 C32 H32B 113.5
H32A C32 H32B 110.8
C34 C33 C38 115.3(4)
C34 C33 C32 121.7(4)
C38 C33 C32 122.8(4)
C35 C34 C33 122.2(4)
C35 C34 N3 121.3(4)
C33 C34 N3 116.5(4)
C35 C34 Y1 135.5(3)
C33 C34 Y1 72.2(2)
N3 C34 Y1 61.81(19)
C36 C35 C34 119.0(4)
C36 C35 H35 120.5
C34 C35 H35 120.5
C37 C36 C35 120.7(5)
C37 C36 H36 119.6
C35 C36 H36 119.6
C38 C37 C36 120.0(4)
C38 C37 H37 120.0
C36 C37 H37 120.0
C37 C38 C33 122.8(4)
C37 C38 H38 118.6
C33 C38 H38 118.6
N3 C39 H39A 109.5
N3 C39 H39B 109.5
H39A C39 H39B 109.5
N3 C39 H39C 109.5
H39A C39 H39C 109.5
H39B C39 H39C 109.5
N3 C40 H40A 109.5
N3 C40 H40B 109.5
H40A C40 H40B 109.5
N3 C40 H40C 109.5
H40A C40 H40C 109.5
H40B C40 H40C 109.5
O1 C41 C42 107.7(4)
O1 C41 H41A 110.2
C42 C41 H41A 110.2
O1 C41 H41B 110.2
C42 C41 H41B 110.2
H41A C41 H41B 108.5
C41 C42 C43 106.0(5)
C41 C42 H42A 110.5
C43 C42 H42A 110.5
C41 C42 H42B 110.5
C43 C42 H42B 110.5
H42A C42 H42B 108.7
C44 C43 C42 99.8(5)
C44 C43 H43A 111.8
C42 C43 H43A 111.8
C44 C43 H43B 111.8
C42 C43 H43B 111.8
H43A C43 H43B 109.5
O1 C44 C43 105.2(4)
O1 C44 H44A 110.7
C43 C44 H44A 110.7
O1 C44 H44B 110.7
C43 C44 H44B 110.7
H44A C44 H44B 108.8
O2 C45 C46A 100.2(8)
O2 C45 C46 109.8(5)
O2 C45 H45A 109.7
C46 C45 H45A 109.7
O2 C45 H45B 109.7
C46 C45 H45B 109.7
H45A C45 H45B 108.2
O2 C45 H45C 111.7
C46A C45 H45C 111.7
O2 C45 H45D 111.7
C46A C45 H45D 111.7
H45C C45 H45D 109.5
C46A C47 C48 102.7(7)
C48 C47 C46 104.1(5)
C48 C47 H47A 110.9
C46 C47 H47A 110.9
C48 C47 H47B 110.9
C46 C47 H47B 110.9
H47A C47 H47B 108.9
C46A C47 H47C 111.2
C48 C47 H47C 111.2
C46A C47 H47D 111.2
C48 C47 H47D 111.2
H47C C47 H47D 109.1
O2 C48 C47 105.6(4)
O2 C48 H48A 110.6
C47 C48 H48A 110.6
O2 C48 H48B 110.6
C47 C48 H48B 110.6
H48A C48 H48B 108.7
C54 C49 C50 121.8(5)
C54 C49 H49 119.1
C50 C49 H49 119.1
C51 C50 C49 119.9(5)
C51 C50 H50 120.1
C49 C50 H50 120.1
C50 C51 C52 119.1(5)
C50 C51 H51 120.5
C52 C51 H51 120.5
C51 C52 C53 120.2(6)
C51 C52 H52 119.9
C53 C52 H52 119.9
C54 C53 C52 122.3(5)
C54 C53 H53 118.9
C52 C53 H53 118.9
C53 C54 C49 116.7(5)
C53 C54 B1 121.7(4)
C49 C54 B1 121.0(4)
C56 C55 C60 114.4(4)
C56 C55 B1 122.8(4)
C60 C55 B1 122.0(4)
C57 C56 C55 123.5(5)
C57 C56 H56 118.2
C55 C56 H56 118.2
C56 C57 C58 120.9(5)
C56 C57 H57 119.6
C58 C57 H57 119.6
C59 C58 C57 118.7(5)
C59 C58 H58 120.6
C57 C58 H58 120.6
C58 C59 C60 120.7(5)
C58 C59 H59 119.6
C60 C59 H59 119.6
C59 C60 C55 121.7(5)
C59 C60 H60 119.1
C55 C60 H60 119.1
C62 C61 C66 115.1(4)
C62 C61 B1 126.1(4)
C66 C61 B1 118.8(4)
C61 C62 C63 121.9(5)
C61 C62 H62 119.0
C63 C62 H62 119.0
C64 C63 C62 120.5(5)
C64 C63 H63 119.8
C62 C63 H63 119.8
C63 C64 C65 120.5(5)
C63 C64 H64 119.8
C65 C64 H64 119.8
C66 C65 C64 117.8(6)
C66 C65 H65 121.1
C64 C65 H65 121.1
C65 C66 C61 124.1(5)
C65 C66 H66 117.9
C61 C66 H66 117.9
C68 C67 C72 113.9(4)
C68 C67 B1 123.7(4)
C72 C67 B1 122.1(4)
C69 C68 C67 123.2(5)
C69 C68 H68 118.4
C67 C68 H68 118.4
C70 C69 C68 119.9(6)
C70 C69 H69 120.0
C68 C69 H69 120.0
C69 C70 C71 119.5(5)
C69 C70 H70 120.3
C71 C70 H70 120.3
C70 C71 C72 120.6(6)
C70 C71 H71 119.7
C72 C71 H71 119.7
C71 C72 C67 122.9(5)
C71 C72 H72 118.5
C67 C72 H72 118.5
C45 C46 C47 99.0(6)
C45 C46 H46A 112.0
C47 C46 H46A 112.0
C45 C46 H46B 112.0
C47 C46 H46B 112.0
H46A C46 H46B 109.7
C47 C46A C45 108.1(11)
C47 C46A H46C 110.1
C45 C46A H46C 110.1
C47 C46A H46D 110.1
C45 C46A H46D 110.1
H46C C46A H46D 108.4

loop_
_geom_bond_atom_site_label_1
_geom_bond_atom_site_label_2
_geom_bond_distance
Y1 N2 2.321(3)
Y1 O1 2.322(3)
Y1 N1 2.374(3)
Y1 C32 2.377(5)
Y1 O2 2.414(3)
Y1 N3 2.552(4)
Y1 C1 2.796(4)
Y1 C34 2.893(4)
O1 C41 1.463(5)
O1 C44 1.470(6)
N1 C1 1.333(5)
N1 C8 1.435(5)
C1 N2 1.338(5)
C1 C2 1.507(5)
B1 C61 1.643(7)
B1 C55 1.645(7)
B1 C67 1.645(7)
B1 C54 1.653(7)
O2 C45 1.453(6)
O2 C48 1.460(5)
N2 C20 1.445(5)
C2 C3 1.388(6)
C2 C7 1.413(5)
N3 C34 1.471(5)
N3 C40 1.485(5)
N3 C39 1.497(6)
C3 C4 1.395(6)
C3 H3 0.9500
C4 C5 1.397(6)
C4 H4 0.9500
C5 C6 1.376(7)
C5 H5 0.9500
C6 C7 1.389(6)
C6 H6 0.9500
C7 H7 0.9500
C8 C13 1.404(6)
C8 C9 1.411(5)
C9 C10 1.384(6)
C9 C17 1.521(6)
C10 C11 1.377(6)
C10 H10 0.9500
C11 C12 1.365(6)
C11 H11 0.9500
C12 C13 1.393(5)
C12 H12 0.9500
C13 C14 1.519(6)
C14 C15 1.533(6)
C14 C16 1.544(6)
C14 H14 1.0000
C15 H15A 0.9800
C15 H15B 0.9800
C15 H15C 0.9800
C16 H16A 0.9800
C16 H16B 0.9800
C16 H16C 0.9800
C17 C19 1.517(6)
C17 C18 1.524(6)
C17 H17 1.0000
C18 H18A 0.9800
C18 H18B 0.9800
C18 H18C 0.9800
C19 H19A 0.9800
C19 H19B 0.9800
C19 H19C 0.9800
C20 C25 1.397(6)
C20 C21 1.409(6)
C21 C22 1.401(6)
C21 C26 1.514(7)
C22 C23 1.387(7)
C22 H22 0.9500
C23 C24 1.361(7)
C23 H23 0.9500
C24 C25 1.390(6)
C24 H24 0.9500
C25 C29 1.524(7)
C26 C27 1.525(6)
C26 C28 1.526(7)
C26 H26 1.0000
C27 H27A 0.9800
C27 H27B 0.9800
C27 H27C 0.9800
C28 H28A 0.9800
C28 H28B 0.9800
C28 H28C 0.9800
C29 C30 1.495(7)
C29 C31 1.549(6)
C29 H29 1.0000
C30 H30A 0.9800
C30 H30B 0.9800
C30 H30C 0.9800
C31 H31A 0.9800
C31 H31B 0.9800
C31 H31C 0.9800
C32 C33 1.461(6)
C32 H32A 0.9900
C32 H32B 0.9900
C33 C34 1.409(6)
C33 C38 1.421(6)
C34 C35 1.397(6)
C35 C36 1.383(6)
C35 H35 0.9500
C36 C37 1.373(7)
C36 H36 0.9500
C37 C38 1.362(7)
C37 H37 0.9500
C38 H38 0.9500
C39 H39A 0.9800
C39 H39B 0.9800
C39 H39C 0.9800
C40 H40A 0.9800
C40 H40B 0.9800
C40 H40C 0.9800
C41 C42 1.469(8)
C41 H41A 0.9900
C41 H41B 0.9900
C42 C43 1.528(8)
C42 H42A 0.9900
C42 H42B 0.9900
C43 C44 1.517(8)
C43 H43A 0.9900
C43 H43B 0.9900
C44 H44A 0.9900
C44 H44B 0.9900
C45 C46A 1.483(17)
C45 C46 1.504(8)
C45 H45A 0.9900
C45 H45B 0.9900
C45 H45C 0.9900
C45 H45D 0.9900
C47 C46A 1.402(17)
C47 C48 1.524(7)
C47 C46 1.568(10)
C47 H47A 0.9900
C47 H47B 0.9900
C47 H47C 0.9900
C47 H47D 0.9900
C48 H48A 0.9900
C48 H48B 0.9900
C49 C54 1.395(6)
C49 C50 1.406(7)
C49 H49 0.9500
C50 C51 1.368(8)
C50 H50 0.9500
C51 C52 1.389(8)
C51 H51 0.9500
C52 C53 1.392(8)
C52 H52 0.9500
C53 C54 1.373(7)
C53 H53 0.9500
C55 C56 1.388(6)
C55 C60 1.421(7)
C56 C57 1.356(6)
C56 H56 0.9500
C57 C58 1.372(7)
C57 H57 0.9500
C58 C59 1.363(7)
C58 H58 0.9500
C59 C60 1.383(7)
C59 H59 0.9500
C60 H60 0.9500
C61 C62 1.389(6)
C61 C66 1.408(7)
C62 C63 1.406(7)
C62 H62 0.9500
C63 C64 1.340(8)
C63 H63 0.9500
C64 C65 1.410(8)
C64 H64 0.9500
C65 C66 1.370(7)
C65 H65 0.9500
C66 H66 0.9500
C67 C68 1.398(6)
C67 C72 1.402(7)
C68 C69 1.394(7)
C68 H68 0.9500
C69 C70 1.350(8)
C69 H69 0.9500
C70 C71 1.366(8)
C70 H70 0.9500
C71 C72 1.375(7)
C71 H71 0.9500
C72 H72 0.9500
C46 H46A 0.9900
C46 H46B 0.9900
C46A H46C 0.9900
C46A H46D 0.9900

loop_
_geom_torsion_atom_site_label_1
_geom_torsion_atom_site_label_2
_geom_torsion_atom_site_label_3
_geom_torsion_atom_site_label_4
_geom_torsion
C8 N1 C1 N2 -173.7(4)
Y1 N1 C1 N2 -5.5(4)
C8 N1 C1 C2 5.5(6)
Y1 N1 C1 C2 173.7(4)
C8 N1 C1 Y1 -168.2(4)
N1 C1 N2 C20 -173.8(4)
C2 C1 N2 C20 6.9(7)
Y1 C1 N2 C20 -179.5(5)
N1 C1 N2 Y1 5.7(4)
C2 C1 N2 Y1 -173.6(3)
N1 C1 C2 C3 -142.3(4)
N2 C1 C2 C3 36.8(6)
N1 C1 C2 C7 38.4(6)
N2 C1 C2 C7 -142.4(4)
C7 C2 C3 C4 -0.9(6)
C1 C2 C3 C4 179.9(4)
C2 C3 C4 C5 2.1(7)
C3 C4 C5 C6 -1.3(7)
C4 C5 C6 C7 -0.8(7)
C5 C6 C7 C2 2.1(6)
C3 C2 C7 C6 -1.2(6)
C1 C2 C7 C6 178.0(4)
C1 N1 C8 C13 68.2(5)
Y1 N1 C8 C13 -93.1(5)
C1 N1 C8 C9 -114.0(4)
Y1 N1 C8 C9 84.8(5)
C13 C8 C9 C10 -2.5(6)
N1 C8 C9 C10 179.6(3)
C13 C8 C9 C17 178.2(3)
N1 C8 C9 C17 0.3(5)
C8 C9 C10 C11 0.0(6)
C17 C9 C10 C11 179.2(4)
C9 C10 C11 C12 2.8(7)
C10 C11 C12 C13 -3.0(7)
C11 C12 C13 C8 0.3(6)
C11 C12 C13 C14 -179.6(4)
C9 C8 C13 C12 2.4(6)
N1 C8 C13 C12 -179.8(3)
C9 C8 C13 C14 -177.7(3)
N1 C8 C13 C14 0.1(6)
C12 C13 C14 C15 63.3(5)
C8 C13 C14 C15 -116.7(4)
C12 C13 C14 C16 -58.0(5)
C8 C13 C14 C16 122.0(4)
C10 C9 C17 C19 -94.9(5)
C8 C9 C17 C19 84.3(5)
C10 C9 C17 C18 28.5(6)
C8 C9 C17 C18 -152.3(4)
C1 N2 C20 C25 -117.5(4)
Y1 N2 C20 C25 63.3(6)
C1 N2 C20 C21 65.1(6)
Y1 N2 C20 C21 -114.1(4)
C25 C20 C21 C22 2.5(6)
N2 C20 C21 C22 179.7(3)
C25 C20 C21 C26 -175.5(4)
N2 C20 C21 C26 1.8(6)
C20 C21 C22 C23 -0.4(6)
C26 C21 C22 C23 177.6(4)
C21 C22 C23 C24 -1.3(7)
C22 C23 C24 C25 1.1(7)
C23 C24 C25 C20 0.8(6)
C23 C24 C25 C29 179.3(4)
C21 C20 C25 C24 -2.7(6)
N2 C20 C25 C24 -180.0(3)
C21 C20 C25 C29 178.8(4)
N2 C20 C25 C29 1.5(6)
C22 C21 C26 C27 52.9(5)
C20 C21 C26 C27 -129.2(5)
C22 C21 C26 C28 -70.2(5)
C20 C21 C26 C28 107.7(5)
C24 C25 C29 C30 -101.4(5)
C20 C25 C29 C30 77.0(6)
C24 C25 C29 C31 25.0(6)
C20 C25 C29 C31 -156.6(4)
Y1 C32 C33 C34 49.7(5)
Y1 C32 C33 C38 -124.6(4)
C38 C33 C34 C35 0.4(7)
C32 C33 C34 C35 -174.3(5)
C38 C33 C34 N3 178.0(4)
C32 C33 C34 N3 3.3(7)
C38 C33 C34 Y1 133.5(4)
C32 C33 C34 Y1 -41.1(4)
C40 N3 C34 C35 16.2(6)
C39 N3 C34 C35 -104.9(5)
Y1 N3 C34 C35 128.4(4)
C40 N3 C34 C33 -161.3(4)
C39 N3 C34 C33 77.5(5)
Y1 N3 C34 C33 -49.1(4)
C40 N3 C34 Y1 -112.2(3)
C39 N3 C34 Y1 126.7(3)
C33 C34 C35 C36 -0.1(7)
N3 C34 C35 C36 -177.5(4)
Y1 C34 C35 C36 -97.3(5)
C34 C35 C36 C37 0.3(8)
C35 C36 C37 C38 -0.9(8)
C36 C37 C38 C33 1.3(8)
C34 C33 C38 C37 -1.0(7)
C32 C33 C38 C37 173.6(5)
C44 O1 C41 C42 8.3(6)
Y1 O1 C41 C42 -179.3(4)
O1 C41 C42 C43 16.4(7)
C41 C42 C43 C44 -33.3(7)
C41 O1 C44 C43 -30.1(6)
Y1 O1 C44 C43 157.5(4)
C42 C43 C44 O1 38.5(6)
C48 O2 C45 C46A 29.5(8)
Y1 O2 C45 C46A -152.5(8)
C48 O2 C45 C46 -13.9(6)
Y1 O2 C45 C46 164.2(5)
C45 O2 C48 C47 -10.4(5)
Y1 O2 C48 C47 171.7(3)
C46A C47 C48 O2 -14.4(10)
C46 C47 C48 O2 29.4(6)
C54 C49 C50 C51 -0.9(7)
C49 C50 C51 C52 0.6(8)
C50 C51 C52 C53 -1.1(9)
C51 C52 C53 C54 1.9(9)
C52 C53 C54 C49 -2.0(8)
C52 C53 C54 B1 168.7(5)
C50 C49 C54 C53 1.5(7)
C50 C49 C54 B1 -169.3(4)
C61 B1 C54 C53 27.3(6)
C55 B1 C54 C53 -96.8(5)
C67 B1 C54 C53 143.0(4)
C61 B1 C54 C49 -162.4(4)
C55 B1 C54 C49 73.6(5)
C67 B1 C54 C49 -46.6(6)
C61 B1 C55 C56 148.8(4)
C67 B1 C55 C56 30.4(6)
C54 B1 C55 C56 -90.9(5)
C61 B1 C55 C60 -41.8(6)
C67 B1 C55 C60 -160.2(4)
C54 B1 C55 C60 78.5(5)
C60 C55 C56 C57 1.2(7)
B1 C55 C56 C57 171.3(4)
C55 C56 C57 C58 0.0(7)
C56 C57 C58 C59 -1.4(7)
C57 C58 C59 C60 1.4(7)
C58 C59 C60 C55 -0.1(8)
C56 C55 C60 C59 -1.2(7)
B1 C55 C60 C59 -171.4(5)
C55 B1 C61 C62 -13.1(7)
C67 B1 C61 C62 109.3(5)
C54 B1 C61 C62 -129.3(5)
C55 B1 C61 C66 170.4(4)
C67 B1 C61 C66 -67.2(5)
C54 B1 C61 C66 54.2(6)
C66 C61 C62 C63 -3.0(7)
B1 C61 C62 C63 -179.6(4)
C61 C62 C63 C64 2.7(8)
C62 C63 C64 C65 1.0(9)
C63 C64 C65 C66 -3.9(9)
C64 C65 C66 C61 3.6(9)
C62 C61 C66 C65 -0.2(8)
B1 C61 C66 C65 176.7(5)
C61 B1 C67 C68 89.2(5)
C55 B1 C67 C68 -145.4(4)
C54 B1 C67 C68 -30.2(6)
C61 B1 C67 C72 -83.5(5)
C55 B1 C67 C72 41.8(6)
C54 B1 C67 C72 157.0(4)
C72 C67 C68 C69 -0.6(6)
B1 C67 C68 C69 -173.9(4)
C67 C68 C69 C70 1.0(8)
C68 C69 C70 C71 -1.3(8)
C69 C70 C71 C72 1.3(8)
C70 C71 C72 C67 -1.0(8)
C68 C67 C72 C71 0.6(6)
B1 C67 C72 C71 174.0(4)
O2 C45 C46 C47 30.7(7)
C48 C47 C46 C45 -35.7(6)
C48 C47 C46A C45 34.1(14)
O2 C45 C46A C47 -40.4(13)

loop_
_platon_squeeze_void_nr
_platon_squeeze_void_average_x
_platon_squeeze_void_average_y
_platon_squeeze_void_average_z
_platon_squeeze_void_volume
_platon_squeeze_void_count_electrons
_platon_squeeze_void_content
1 -0.162 0.773 0.127 286 73 ' '
2 -0.340 0.273 0.373 287 73 ' '
3 0.338 0.727 0.627 286 73 ' '
4 0.160 0.227 0.873 287 73 ' '
